data_1507109
loop_
_publ_author_name
'Li, Gong-Yong'
'Che, Chi-Ming'

_publ_section_title
;
 Highly selective intra- and intermolecular coupling reactions of diazo
 compounds to form cis-alkenes using a ruthenium porphyrin catalyst.
;
_journal_issue 10
_journal_name_full 'Organic letters'
_journal_page_first 1621
_journal_page_last 1623
_journal_paper_doi 10.1021/ol049626a
_journal_volume 6
_journal_year 2004
_chemical_formula_sum 'C14 H22 O4'
_chemical_formula_weight 254.32
_chemical_name_systematic
; 
 ? 
;
_space_group_IT_number 2
_symmetry_cell_setting triclinic
_symmetry_space_group_name_Hall '-P 1'
_symmetry_space_group_name_H-M 'P -1'
_atom_sites_solution_hydrogens geom
_atom_sites_solution_primary direct
_atom_sites_solution_secondary difmap
_audit_creation_method SHELXL-97
_cell_angle_alpha 78.065(4)
_cell_angle_beta 83.763(5)
_cell_angle_gamma 79.020(4)
_cell_formula_units_Z 2
_cell_length_a 5.3875(13)
_cell_length_b 10.514(3)
_cell_length_c 13.349(3)
_cell_measurement_reflns_used 564
_cell_measurement_temperature 293(2)
_cell_measurement_theta_max 47.549
_cell_measurement_theta_min 4.598
_cell_volume 724.4(3)
_computing_cell_refinement 'Bruker SMART'
_computing_data_collection 'Bruker SMART'
_computing_data_reduction 'Bruker SHELXTL'
_computing_molecular_graphics 'Bruker SHELXTL'
_computing_publication_material 'Bruker SHELXTL'
_computing_structure_refinement 'SHELXL-97 (Sheldrick, 1997)'
_computing_structure_solution 'SHELXS-97 (Sheldrick, 1990)'
_diffrn_ambient_temperature 293(2)
_diffrn_measured_fraction_theta_full 0.899
_diffrn_measured_fraction_theta_max 0.899
_diffrn_measurement_device_type 'CCD area detector'
_diffrn_measurement_method 'phi and omega scans'
_diffrn_radiation_monochromator graphite
_diffrn_radiation_source 'fine-focus sealed tube'
_diffrn_radiation_type MoK\a
_diffrn_radiation_wavelength 0.71073
_diffrn_reflns_av_R_equivalents 0.0810
_diffrn_reflns_av_sigmaI/netI 0.1264
_diffrn_reflns_limit_h_max 7
_diffrn_reflns_limit_h_min -6
_diffrn_reflns_limit_k_max 13
_diffrn_reflns_limit_k_min -13
_diffrn_reflns_limit_l_max 12
_diffrn_reflns_limit_l_min -17
_diffrn_reflns_number 4442
_diffrn_reflns_theta_full 28.21
_diffrn_reflns_theta_max 28.21
_diffrn_reflns_theta_min 1.56
_exptl_absorpt_coefficient_mu 0.084
_exptl_absorpt_correction_T_max 1.00000
_exptl_absorpt_correction_T_min 0.02658
_exptl_absorpt_correction_type sadabs
_exptl_crystal_density_diffrn 1.166
_exptl_crystal_density_method 'not measured'
_exptl_crystal_F_000 276
_exptl_crystal_size_max 0.510
_exptl_crystal_size_mid 0.327
_exptl_crystal_size_min 0.101
_refine_diff_density_max 0.304
_refine_diff_density_min -0.279
_refine_diff_density_rms 0.037
_refine_ls_extinction_coef 0.004(4)
_refine_ls_extinction_expression Fc^*^=kFc[1+0.001xFc^2^\l^3^/sin(2\q)]^-1/4^
_refine_ls_extinction_method SHELXL
_refine_ls_goodness_of_fit_ref 0.802
_refine_ls_hydrogen_treatment mixed
_refine_ls_matrix_type full
_refine_ls_number_parameters 236
_refine_ls_number_reflns 3208
_refine_ls_number_restraints 11
_refine_ls_restrained_S_all 0.973
_refine_ls_R_factor_all 0.1612
_refine_ls_R_factor_gt 0.0655
_refine_ls_shift/su_max 0.000
_refine_ls_shift/su_mean 0.000
_refine_ls_structure_factor_coef Fsqd
_refine_ls_weighting_details 'calc w=1/[\s^2^(Fo^2^)+(0.0642P)^2^+0.0000P] where P=(Fo^2^+2Fc^2^)/3'
_refine_ls_weighting_scheme calc
_refine_ls_wR_factor_gt 0.1465
_refine_ls_wR_factor_ref 0.1795
_reflns_number_gt 1136
_reflns_number_total 3208
_reflns_threshold_expression >2sigma(I)
_cod_data_source_file ol049626asi20040301_014821.cif
_cod_data_source_block compound_5e
_cod_depositor_comments
;
The following automatic conversions were performed:

'_symmetry_cell_setting' value 'Triclinic' changed to 'triclinic'
according to /home/saulius/struct/CIF-dictionaries/cif_core.dic
dictionary named 'cif_core.dic' version 2.4.1 from 2010-06-29.

Automatic conversion script
Id: cif_fix_values 1715 2011-07-08 13:25:40Z adriana 
;
_cod_original_sg_symbol_H-M P-1
_cod_database_code 1507109

loop_
_symmetry_equiv_pos_as_xyz
'x, y, z'
'-x, -y, -z'

loop_
_atom_site_label
_atom_site_type_symbol
_atom_site_fract_x
_atom_site_fract_y
_atom_site_fract_z
_atom_site_U_iso_or_equiv
_atom_site_adp_type
_atom_site_occupancy
_atom_site_symmetry_multiplicity
_atom_site_calc_flag
_atom_site_refinement_flags
O1 O 0.8107(5) 0.3965(2) 0.9849(2) 0.0754(9) Uani 1 1 d .
O2 O 0.9966(5) 0.4571(3) 0.8282(2) 0.0894(10) Uani 1 1 d .
O3 O 0.9462(5) 0.1551(3) 0.8714(2) 0.0915(11) Uani 1 1 d .
O4 O 1.2876(5) -0.0032(2) 0.8778(2) 0.0775(9) Uani 1 1 d .
C1 C 0.9901(7) 0.3891(4) 0.9236(3) 0.0626(11) Uani 1 1 d .
C2 C 1.2408(7) 0.3087(4) 0.9460(3) 0.0627(11) Uani 1 1 d .
C3 C 1.3215(7) 0.1880(4) 0.9323(3) 0.0652(11) Uani 1 1 d .
C4 C 1.1608(7) 0.1150(4) 0.8910(3) 0.0632(11) Uani 1 1 d .
C5 C 1.1563(10) -0.0888(5) 0.8385(4) 0.0884(15) Uani 1 1 d D
C6 C 1.2818(11) -0.1138(4) 0.7359(4) 0.0913(15) Uani 1 1 d D
C7 C 1.2745(9) 0.0081(4) 0.6515(4) 0.0802(13) Uani 1 1 d D
C8 C 1.0168(9) 0.0809(5) 0.6250(4) 0.0737(13) Uani 1 1 d .
C9 C 1.0172(9) 0.2008(4) 0.5389(3) 0.0744(12) Uani 1 1 d D
C10 C 0.7627(9) 0.2868(5) 0.5194(4) 0.0833(14) Uani 1 1 d D
C11 C 0.6369(9) 0.3491(5) 0.6083(4) 0.0792(13) Uani 1 1 d D
C12 C 0.7836(9) 0.4394(5) 0.6405(4) 0.0816(14) Uani 1 1 d D
C13 C 0.6478(9) 0.4967(6) 0.7305(5) 0.144(3) Uani 1 1 d D
H20 H 0.5159 0.5681 0.7031 0.173 Uiso 1 1 calc R
H19 H 0.5628 0.4289 0.7730 0.173 Uiso 1 1 calc R
C14 C 0.7694(10) 0.5433(6) 0.7928(4) 0.143(3) Uani 1 1 d D
H21 H 0.6554 0.5597 0.8520 0.172 Uiso 1 1 calc R
H22 H 0.8132 0.6271 0.7572 0.172 Uiso 1 1 calc R
H1 H 1.366(6) 0.344(3) 0.971(3) 0.072(11) Uiso 1 1 d .
H2 H 1.481(7) 0.143(3) 0.947(3) 0.084(12) Uiso 1 1 d .
H3 H 1.174(7) -0.170(4) 0.885(3) 0.104(15) Uiso 1 1 d .
H4 H 0.976(4) -0.048(3) 0.833(3) 0.083(13) Uiso 1 1 d D
H5 H 1.193(6) -0.176(3) 0.714(3) 0.083(13) Uiso 1 1 d D
H6 H 1.461(5) -0.160(4) 0.739(3) 0.101(14) Uiso 1 1 d D
H7 H 1.359(6) 0.071(3) 0.673(3) 0.085(13) Uiso 1 1 d D
H8 H 1.366(6) -0.017(4) 0.591(2) 0.092(14) Uiso 1 1 d D
H9 H 0.922(6) 0.108(3) 0.683(3) 0.069(12) Uiso 1 1 d .
H10 H 0.919(7) 0.025(4) 0.608(3) 0.097(15) Uiso 1 1 d .
H11 H 1.139(5) 0.251(3) 0.553(3) 0.076(12) Uiso 1 1 d D
H12 H 1.095(6) 0.177(3) 0.474(2) 0.084(12) Uiso 1 1 d D
H13 H 0.778(8) 0.357(5) 0.459(4) 0.119(18) Uiso 1 1 d .
H14 H 0.645(6) 0.236(3) 0.503(3) 0.103(15) Uiso 1 1 d D
H15 H 0.600(7) 0.281(4) 0.667(3) 0.096(14) Uiso 1 1 d .
H16 H 0.468(5) 0.399(3) 0.591(3) 0.096(13) Uiso 1 1 d D
H17 H 0.952(7) 0.399(4) 0.659(3) 0.100(14) Uiso 1 1 d .
H18 H 0.818(7) 0.507(3) 0.582(2) 0.100(16) Uiso 1 1 d D

loop_
_atom_site_aniso_label
_atom_site_aniso_U_11
_atom_site_aniso_U_22
_atom_site_aniso_U_33
_atom_site_aniso_U_23
_atom_site_aniso_U_13
_atom_site_aniso_U_12
O1 0.0655(17) 0.0750(19) 0.085(2) -0.0275(16) -0.0015(15) 0.0001(14)
O2 0.104(2) 0.093(2) 0.0606(19) -0.0218(16) -0.0225(16) 0.0260(17)
O3 0.0574(17) 0.0823(19) 0.146(3) -0.0559(19) -0.0259(17) 0.0084(15)
O4 0.0829(18) 0.0578(17) 0.085(2) -0.0133(15) -0.0205(15) 0.0134(15)
C1 0.068(3) 0.062(2) 0.063(3) -0.031(2) -0.016(2) 0.002(2)
C2 0.056(2) 0.078(3) 0.058(2) -0.023(2) -0.0105(19) -0.006(2)
C3 0.047(2) 0.083(3) 0.062(3) -0.011(2) -0.0152(18) 0.004(2)
C4 0.061(2) 0.065(3) 0.057(2) -0.0107(19) -0.0044(19) 0.006(2)
C5 0.115(4) 0.047(3) 0.094(4) -0.004(3) -0.007(3) -0.003(3)
C6 0.109(4) 0.055(3) 0.104(4) -0.023(3) -0.008(3) 0.007(3)
C7 0.089(3) 0.066(3) 0.082(3) -0.025(3) 0.000(3) 0.004(3)
C8 0.084(3) 0.064(3) 0.076(3) -0.020(2) -0.007(3) -0.011(2)
C9 0.095(3) 0.067(3) 0.063(3) -0.018(2) -0.006(3) -0.011(3)
C10 0.091(3) 0.076(3) 0.088(4) -0.011(3) -0.034(3) -0.015(3)
C11 0.072(3) 0.079(3) 0.079(3) -0.002(3) -0.015(3) -0.002(3)
C12 0.075(3) 0.097(4) 0.073(3) -0.030(3) -0.020(3) 0.008(3)
C13 0.086(3) 0.201(6) 0.154(5) -0.115(5) -0.055(3) 0.069(4)
C14 0.155(5) 0.146(5) 0.114(5) -0.064(4) -0.067(4) 0.090(4)

loop_
_atom_type_symbol
_atom_type_description
_atom_type_scat_dispersion_real
_atom_type_scat_dispersion_imag
_atom_type_scat_source
C C 0.0033 0.0016 'International Tables Vol C Tables 4.2.6.8 and 6.1.1.4'
H H 0.0000 0.0000 'International Tables Vol C Tables 4.2.6.8 and 6.1.1.4'
O O 0.0106 0.0060 'International Tables Vol C Tables 4.2.6.8 and 6.1.1.4'

loop_
_geom_angle_atom_site_label_1
_geom_angle_atom_site_label_2
_geom_angle_atom_site_label_3
_geom_angle
C1 O2 C14 118.4(4)
C4 O4 C5 118.4(3)
O1 C1 O2 125.1(3)
O1 C1 C2 124.5(4)
O2 C1 C2 110.3(4)
C3 C2 C1 126.7(4)
C3 C2 H1 112(2)
C1 C2 H1 121(2)
C2 C3 C4 121.7(4)
C2 C3 H2 122(2)
C4 C3 H2 116(2)
O3 C4 O4 123.8(4)
O3 C4 C3 125.1(3)
O4 C4 C3 111.2(3)
O4 C5 C6 109.9(4)
O4 C5 H3 107(3)
C6 C5 H3 108(2)
O4 C5 H4 109(2)
C6 C5 H4 112(2)
H3 C5 H4 111(3)
C5 C6 C7 115.0(4)
C5 C6 H5 107(2)
C7 C6 H5 108(2)
C5 C6 H6 113(2)
C7 C6 H6 108(2)
H5 C6 H6 104(3)
C8 C7 C6 115.9(4)
C8 C7 H7 106(2)
C6 C7 H7 109(2)
C8 C7 H8 109(2)
C6 C7 H8 108(2)
H7 C7 H8 108(3)
C7 C8 C9 114.3(4)
C7 C8 H9 111(2)
C9 C8 H9 109(2)
C7 C8 H10 111(2)
C9 C8 H10 109(2)
H9 C8 H10 102(3)
C10 C9 C8 115.8(4)
C10 C9 H11 112(2)
C8 C9 H11 108(2)
C10 C9 H12 109(2)
C8 C9 H12 112(2)
H11 C9 H12 100(3)
C9 C10 C11 114.8(4)
C9 C10 H13 110(3)
C11 C10 H13 109(3)
C9 C10 H14 110(2)
C11 C10 H14 107(2)
H13 C10 H14 105(4)
C12 C11 C10 114.4(4)
C12 C11 H15 110(2)
C10 C11 H15 110(2)
C12 C11 H16 109(2)
C10 C11 H16 110(2)
H15 C11 H16 103(3)
C11 C12 C13 111.4(5)
C11 C12 H17 115(2)
C13 C12 H17 107(2)
C11 C12 H18 109(3)
C13 C12 H18 112(3)
H17 C12 H18 102(4)
C14 C13 C12 122.0(5)
C14 C13 H20 106.8
C12 C13 H20 106.8
C14 C13 H19 106.8
C12 C13 H19 106.8
H20 C13 H19 106.7
C13 C14 O2 114.4(4)
C13 C14 H21 108.7
O2 C14 H21 108.7
C13 C14 H22 108.7
O2 C14 H22 108.7
H21 C14 H22 107.6

loop_
_geom_bond_atom_site_label_1
_geom_bond_atom_site_label_2
_geom_bond_distance
O1 C1 1.198(4)
O2 C1 1.325(5)
O2 C14 1.438(4)
O3 C4 1.191(4)
O4 C4 1.335(4)
O4 C5 1.451(5)
C1 C2 1.475(5)
C2 C3 1.304(5)
C2 H1 0.95(4)
C3 C4 1.475(5)
C3 H2 0.92(3)
C5 C6 1.511(6)
C5 H3 0.93(4)
C5 H4 0.99(2)
C6 C7 1.518(6)
C6 H5 0.99(2)
C6 H6 0.99(2)
C7 C8 1.493(6)
C7 H7 0.98(2)
C7 H8 0.95(2)
C8 C9 1.521(6)
C8 H9 0.94(3)
C8 H10 0.94(4)
C9 C10 1.508(6)
C9 H11 0.97(2)
C9 H12 0.98(2)
C10 C11 1.509(6)
C10 H13 0.98(5)
C10 H14 0.98(2)
C11 C12 1.497(6)
C11 H15 0.98(4)
C11 H16 0.98(2)
C12 C13 1.510(6)
C12 H17 0.96(4)
C12 H18 0.97(2)
C13 C14 1.331(6)
C13 H20 0.9700
C13 H19 0.9700
C14 H21 0.9700
C14 H22 0.9700

loop_
_geom_torsion_atom_site_label_1
_geom_torsion_atom_site_label_2
_geom_torsion_atom_site_label_3
_geom_torsion_atom_site_label_4
_geom_torsion
C14 O2 C1 O1 -2.5(6)
C14 O2 C1 C2 -179.1(4)
O1 C1 C2 C3 93.2(5)
O2 C1 C2 C3 -90.2(5)
C1 C2 C3 C4 -0.2(7)
C5 O4 C4 O3 -0.8(6)
C5 O4 C4 C3 179.4(3)
C2 C3 C4 O3 -3.6(7)
C2 C3 C4 O4 176.2(4)
C4 O4 C5 C6 116.9(4)
O4 C5 C6 C7 -62.8(6)
C5 C6 C7 C8 -60.0(6)
C6 C7 C8 C9 -179.0(4)
C7 C8 C9 C10 -172.3(4)
C8 C9 C10 C11 61.9(6)
C9 C10 C11 C12 61.3(6)
C10 C11 C12 C13 -179.4(4)
C11 C12 C13 C14 157.8(6)
C12 C13 C14 O2 -47.8(9)
C1 O2 C14 C13 -104.0(6)

loop_
_cod_related_entry_id
_cod_related_entry_code
_cod_related_entry_database
1 30651777 ChemSpider
